data_2204711
loop_
_publ_author_name
'Fleming, Adrienne F. M.'
'Fintan Kelleher'
'Mahon, Mary F.'
'McGinley, John'
'Molloy, Kieran C.'
'Prajapati, Vipa'

_publ_section_title
;
 1,4-Bis[2-(6-bromohexyl)-2<i>H</i>-tetrazol-5-yl]benzene
;
_journal_issue 12
_journal_name_full 'Acta Crystallographica Section E'
_journal_page_first o2388
_journal_page_last o2389
_journal_paper_doi 10.1107/S1600536804029770
_journal_volume 60
_journal_year 2004
_chemical_formula_iupac 'C20 H28 Br2 N8'
_chemical_formula_moiety 'C20 H28 Br2 N8'
_chemical_formula_sum 'C20 H28 Br2 N8'
_chemical_formula_weight 540.32
_chemical_name_systematic
;
1,4-Bis[2-(6-bromohexyl)-2H-tetrazol-5-yl]benzene
;
_space_group_IT_number 2
_symmetry_cell_setting triclinic
_symmetry_space_group_name_Hall '-P 1'
_symmetry_space_group_name_H-M 'P -1'
_atom_sites_solution_hydrogens geom
_atom_sites_solution_primary direct
_atom_sites_solution_secondary difmap
_cell_angle_alpha 87.4940(10)
_cell_angle_beta 85.6310(10)
_cell_angle_gamma 78.312(2)
_cell_formula_units_Z 1
_cell_length_a 4.62900(10)
_cell_length_b 5.70300(10)
_cell_length_c 21.7110(6)
_cell_measurement_reflns_used 25
_cell_measurement_temperature 150(2)
_cell_measurement_theta_max 18
_cell_measurement_theta_min 12
_cell_volume 559.40(2)
_computing_cell_refinement 'HKL DENZO (Otwinowski & Minor, 1997)'
_computing_data_collection 'COLLECT (Hooft, 1998)'
_computing_data_reduction 'DENZO and SCALEPACK (Otwinowski & Minor, 1997)'
_computing_molecular_graphics 'ORTEX (McArdle, 1995)'
_computing_publication_material SHELXL97
_computing_structure_refinement 'SHELXL97 (Sheldrick, 1997)'
_computing_structure_solution 'SHELXS97 (Sheldrick, 1990)'
_diffrn_ambient_temperature 150(2)
_diffrn_measured_fraction_theta_full 0.968
_diffrn_measured_fraction_theta_max 0.968
_diffrn_measurement_device_type 'Nonius KappaCCD'
_diffrn_measurement_method KappaCCD
_diffrn_radiation_monochromator graphite
_diffrn_radiation_source 'fine-focus sealed tube'
_diffrn_radiation_type MoK\a
_diffrn_radiation_wavelength 0.71073
_diffrn_reflns_av_R_equivalents 0.0745
_diffrn_reflns_av_sigmaI/netI 0.0601
_diffrn_reflns_limit_h_max 6
_diffrn_reflns_limit_h_min -6
_diffrn_reflns_limit_k_max 7
_diffrn_reflns_limit_k_min -7
_diffrn_reflns_limit_l_max 30
_diffrn_reflns_limit_l_min -30
_diffrn_reflns_number 8752
_diffrn_reflns_theta_full 29.94
_diffrn_reflns_theta_max 29.94
_diffrn_reflns_theta_min 3.65
_diffrn_standards_decay_% 0
_diffrn_standards_number 0
_exptl_absorpt_coefficient_mu 3.648
_exptl_absorpt_correction_T_max 0.65
_exptl_absorpt_correction_T_min 0.187
_exptl_absorpt_correction_type multi-scan
_exptl_absorpt_process_details '(Blessing, 1995)'
_exptl_crystal_colour Colourless
_exptl_crystal_density_diffrn 1.604
_exptl_crystal_density_method 'not measured'
_exptl_crystal_description 'Irregular tablet'
_exptl_crystal_F_000 274
_exptl_crystal_size_max 0.60
_exptl_crystal_size_mid 0.40
_exptl_crystal_size_min 0.12
_refine_diff_density_max 1.106
_refine_diff_density_min -1.179
_refine_ls_extinction_method none
_refine_ls_goodness_of_fit_ref 1.047
_refine_ls_hydrogen_treatment constr
_refine_ls_matrix_type full
_refine_ls_number_parameters 136
_refine_ls_number_reflns 3144
_refine_ls_number_restraints 0
_refine_ls_restrained_S_all 1.047
_refine_ls_R_factor_all 0.0583
_refine_ls_R_factor_gt 0.0478
_refine_ls_shift/su_max 0.001
_refine_ls_shift/su_mean 0.000
_refine_ls_structure_factor_coef Fsqd
_refine_ls_weighting_details 'calc w = 1/[\s^2^(Fo^2^)+(0.0798P)^2^+0.1247P] where P = (Fo^2^+2Fc^2^)/3'
_refine_ls_weighting_scheme calc
_refine_ls_wR_factor_gt 0.1222
_refine_ls_wR_factor_ref 0.1307
_reflns_number_gt 2680
_reflns_number_total 3144
_reflns_threshold_expression I>2\s(I)
_cod_data_source_file hg6111.cif
_cod_data_source_block II
_cod_depositor_comments
;
The following automatic conversions were performed:
'_symmetry_cell_setting' value 'Triclinic' changed to 'triclinic'
according to '/home/saulius/struct/CIF-dictionaries/cif_core.dic'
dictionary named 'cif_core.dic' version 2.4.1 from 2010-06-29.

Automatic conversion script
Id: cif_fix_enum 1527 2010-12-29 10:47:43Z saulius 

The following automatic conversions were performed:

'_symmetry_cell_setting' value 'Triclinic' changed to 'triclinic'
according to /home/saulius/struct/CIF-dictionaries/cif_core.dic
dictionary named 'cif_core.dic' version 2.4.1 from 2010-06-29.

Automatic conversion script
Id: cif_fix_values 1715 2011-07-08 13:25:40Z adriana 
;
_cod_database_code 2204711
_cod_database_fobs_code 2204711

loop_
_symmetry_equiv_pos_as_xyz
'x, y, z'
'-x, -y, -z'

loop_
_atom_site_label
_atom_site_fract_x
_atom_site_fract_y
_atom_site_fract_z
_atom_site_U_iso_or_equiv
_atom_site_adp_type
_atom_site_calc_flag
_atom_site_refinement_flags
_atom_site_occupancy
_atom_site_type_symbol
Br1 1.40358(6) -1.26534(5) 0.050985(12) 0.03308(13) Uani d . 1 Br
N1 0.7930(5) -0.0980(4) 0.33633(10) 0.0217(4) Uani d . 1 N
N2 0.6453(5) -0.1849(4) 0.38397(10) 0.0217(4) Uani d . 1 N
N3 0.6840(6) 0.1309(4) 0.32191(11) 0.0292(5) Uani d . 1 N
N4 0.4560(5) 0.1999(4) 0.36189(11) 0.0273(5) Uani d . 1 N
C1 0.4356(6) 0.0064(4) 0.39922(11) 0.0207(5) Uani d . 1 C
C2 0.2114(6) 0.0045(4) 0.45048(11) 0.0206(5) Uani d . 1 C
C3 0.0010(6) 0.2117(4) 0.46491(12) 0.0233(5) Uani d . 1 C
H3 0.0004 0.3552 0.4409 0.028 Uiso calc R 1 H
C4 -0.2067(6) 0.2067(4) 0.51438(12) 0.0229(5) Uani d . 1 C
H4 -0.3472 0.3482 0.5245 0.027 Uiso calc R 1 H
C5 1.0312(6) -0.2472(5) 0.29910(12) 0.0246(5) Uani d . 1 C
H5A 1.1472 -0.3700 0.3260 0.030 Uiso calc R 1 H
H5B 1.1656 -0.1467 0.2794 0.030 Uiso calc R 1 H
C6 0.9040(6) -0.3692(5) 0.24945(13) 0.0252(5) Uani d . 1 C
H6A 0.8035 -0.2459 0.2205 0.030 Uiso calc R 1 H
H6B 0.7546 -0.4560 0.2691 0.030 Uiso calc R 1 H
C7 1.1433(6) -0.5451(5) 0.21343(13) 0.0243(5) Uani d . 1 C
H7A 1.2859 -0.4564 0.1917 0.029 Uiso calc R 1 H
H7B 1.2521 -0.6622 0.2427 0.029 Uiso calc R 1 H
C8 1.0156(6) -0.6788(5) 0.16645(13) 0.0252(5) Uani d . 1 C
H8A 0.9235 -0.5629 0.1348 0.030 Uiso calc R 1 H
H8B 0.8587 -0.7541 0.1876 0.030 Uiso calc R 1 H
C9 1.2497(6) -0.8726(5) 0.13441(13) 0.0256(5) Uani d . 1 C
H9A 1.4096 -0.7988 0.1141 0.031 Uiso calc R 1 H
H9B 1.3374 -0.9921 0.1657 0.031 Uiso calc R 1 H
C10 1.1181(7) -0.9966(5) 0.08686(14) 0.0318(6) Uani d . 1 C
H10A 1.0477 -0.8797 0.0535 0.038 Uiso calc R 1 H
H10B 0.9454 -1.0560 0.1064 0.038 Uiso calc R 1 H

loop_
_atom_site_aniso_label
_atom_site_aniso_U_11
_atom_site_aniso_U_22
_atom_site_aniso_U_33
_atom_site_aniso_U_12
_atom_site_aniso_U_13
_atom_site_aniso_U_23
Br1 0.0440(2) 0.02089(17) 0.03148(19) 0.00035(12) 0.00067(12) -0.00647(11)
N1 0.0283(11) 0.0155(9) 0.0208(10) -0.0037(8) -0.0010(8) 0.0000(7)
N2 0.0270(11) 0.0158(9) 0.0226(10) -0.0051(8) -0.0006(8) -0.0020(7)
N3 0.0373(13) 0.0183(10) 0.0292(12) -0.0012(9) 0.0015(10) 0.0037(9)
N4 0.0340(13) 0.0184(10) 0.0270(11) -0.0016(9) 0.0014(9) 0.0022(8)
C1 0.0272(12) 0.0150(10) 0.0197(11) -0.0032(9) -0.0033(9) -0.0011(8)
C2 0.0263(12) 0.0137(10) 0.0224(11) -0.0043(8) -0.0040(9) -0.0015(8)
C3 0.0309(13) 0.0133(10) 0.0245(12) -0.0020(9) -0.0018(10) 0.0005(9)
C4 0.0283(13) 0.0129(10) 0.0251(12) 0.0010(9) 0.0001(9) -0.0014(8)
C5 0.0261(13) 0.0222(12) 0.0245(12) -0.0028(9) 0.0016(9) -0.0039(9)
C6 0.0284(13) 0.0193(11) 0.0279(13) -0.0037(9) -0.0017(10) -0.0060(9)
C7 0.0250(13) 0.0196(11) 0.0276(13) -0.0020(9) -0.0025(10) -0.0030(9)
C8 0.0290(13) 0.0194(11) 0.0267(13) -0.0023(9) -0.0032(10) -0.0046(9)
C9 0.0263(13) 0.0197(11) 0.0297(14) -0.0011(9) -0.0028(10) -0.0028(10)
C10 0.0304(14) 0.0283(14) 0.0334(15) 0.0048(11) -0.0036(11) -0.0113(11)

loop_
_atom_type_symbol
_atom_type_description
_atom_type_scat_dispersion_real
_atom_type_scat_dispersion_imag
_atom_type_scat_source
C C 0.0033 0.0016 'International Tables Vol C Tables 4.2.6.8 and 6.1.1.4'
H H 0.0000 0.0000 'International Tables Vol C Tables 4.2.6.8 and 6.1.1.4'
N N 0.0061 0.0033 'International Tables Vol C Tables 4.2.6.8 and 6.1.1.4'
Br Br -0.2901 2.4595 'International Tables Vol C Tables 4.2.6.8 and 6.1.1.4'

loop_
_geom_angle_atom_site_label_1
_geom_angle_atom_site_label_2
_geom_angle_atom_site_label_3
_geom_angle_site_symmetry_1
_geom_angle_site_symmetry_3
_geom_angle
N2 N1 N3 . . 113.8(2)
N2 N1 C5 . . 122.8(2)
N3 N1 C5 . . 123.1(2)
N1 N2 C1 . . 101.6(2)
N4 N3 N1 . . 106.2(2)
N3 N4 C1 . . 106.1(2)
N2 C1 N4 . . 112.3(2)
N2 C1 C2 . . 123.4(2)
N4 C1 C2 . . 124.3(2)
C4 C2 C3 2_556 . 119.5(2)
C4 C2 C1 2_556 . 119.7(2)
C3 C2 C1 . . 120.8(2)
C4 C3 C2 . . 119.8(2)
C4 C3 H3 . . 120.1
C2 C3 H3 . . 120.1
C3 C4 C2 . 2_556 120.7(2)
C3 C4 H4 . . 119.6
C2 C4 H4 2_556 . 119.6
N1 C5 C6 . . 110.2(2)
N1 C5 H5A . . 109.6
C6 C5 H5A . . 109.6
N1 C5 H5B . . 109.6
C6 C5 H5B . . 109.6
H5A C5 H5B . . 108.1
C5 C6 C7 . . 111.9(2)
C5 C6 H6A . . 109.2
C7 C6 H6A . . 109.2
C5 C6 H6B . . 109.2
C7 C6 H6B . . 109.2
H6A C6 H6B . . 107.9
C8 C7 C6 . . 112.2(2)
C8 C7 H7A . . 109.2
C6 C7 H7A . . 109.2
C8 C7 H7B . . 109.2
C6 C7 H7B . . 109.2
H7A C7 H7B . . 107.9
C7 C8 C9 . . 112.6(2)
C7 C8 H8A . . 109.1
C9 C8 H8A . . 109.1
C7 C8 H8B . . 109.1
C9 C8 H8B . . 109.1
H8A C8 H8B . . 107.8
C10 C9 C8 . . 111.3(2)
C10 C9 H9A . . 109.4
C8 C9 H9A . . 109.4
C10 C9 H9B . . 109.4
C8 C9 H9B . . 109.4
H9A C9 H9B . . 108.0
C9 C10 Br1 . . 112.1(2)
C9 C10 H10A . . 109.2
Br1 C10 H10A . . 109.2
C9 C10 H10B . . 109.2
Br1 C10 H10B . . 109.2
H10A C10 H10B . . 107.9

loop_
_geom_bond_atom_site_label_1
_geom_bond_atom_site_label_2
_geom_bond_site_symmetry_2
_geom_bond_distance
Br1 C10 . 1.957(3)
N1 N2 . 1.330(3)
N1 N3 . 1.333(3)
N1 C5 . 1.462(3)
N2 C1 . 1.340(3)
N3 N4 . 1.321(3)
N4 C1 . 1.355(3)
C1 C2 . 1.464(4)
C2 C4 2_556 1.400(3)
C2 C3 . 1.401(3)
C3 C4 . 1.389(4)
C3 H3 . 0.9500
C4 C2 2_556 1.400(3)
C4 H4 . 0.9500
C5 C6 . 1.524(4)
C5 H5A . 0.9900
C5 H5B . 0.9900
C6 C7 . 1.527(4)
C6 H6A . 0.9900
C6 H6B . 0.9900
C7 C8 . 1.521(4)
C7 H7A . 0.9900
C7 H7B . 0.9900
C8 C9 . 1.532(4)
C8 H8A . 0.9900
C8 H8B . 0.9900
C9 C10 . 1.507(4)
C9 H9A . 0.9900
C9 H9B . 0.9900
C10 H10A . 0.9900
C10 H10B . 0.9900
